data_7210670
loop_
_publ_author_name
'Wannarit, Nanthawat'
'Pakawatchai, Chaveng'
'Mutikainen, Ilpo'
'Costa, Ramon'
'Moreira, Ib\'erio de P R'
'Youngme, Sujittra'
'Illas, Francesc'

_publ_section_title
;
 Hetero triply-bridged dinuclear copper(II) compounds with ferromagnetic
 coupling: a challenge for current density functionals.
;
_journal_issue 6
_journal_name_full 'Physical chemistry chemical physics : PCCP'
_journal_page_first 1966
_journal_page_last 1975
_journal_paper_doi 10.1039/c2cp43839a
_journal_volume 15
_journal_year 2013
_chemical_formula_sum 'C28 H30 Cu2 F6 N4 O10 S2'
_chemical_formula_weight 887.76
_chemical_name_systematic
;
mu-aqua-mu-hydroxo-mu-acetato-kappa2-O1,O2-bis(5,5'-dimethyl-2,2'-bipyridyl)
dicopper(II) trifluoromethanesulfonate
;
_space_group_IT_number 14
_symmetry_cell_setting monoclinic
_symmetry_space_group_name_Hall '-P 2yn'
_symmetry_space_group_name_H-M 'P 1 21/n 1'
_atom_sites_solution_hydrogens geom
_atom_sites_solution_primary direct
_atom_sites_solution_secondary difmap
_audit_creation_method SHELXL-97
_cell_angle_alpha 90.00
_cell_angle_beta 90.562(3)
_cell_angle_gamma 90.00
_cell_formula_units_Z 4
_cell_length_a 9.1312(6)
_cell_length_b 17.4262(11)
_cell_length_c 22.0653(14)
_cell_measurement_temperature 296(2)
_cell_volume 3510.9(4)
_computing_molecular_graphics 'SHELXTL (Sheldrick, 1990)'
_computing_publication_material 'SHELXTL (Sheldrick, 1990)'
_computing_structure_refinement 'SHELXL97 (Sheldrick, 1997)'
_computing_structure_solution 'SHELXS97 (Sheldrick, 1990)'
_diffrn_ambient_temperature 296(2)
_diffrn_measured_fraction_theta_full 0.994
_diffrn_measured_fraction_theta_max 0.994
_diffrn_radiation_monochromator graphite
_diffrn_radiation_source 'fine-focus sealed tube'
_diffrn_radiation_type MoK\a
_diffrn_radiation_wavelength 0.71073
_diffrn_reflns_av_R_equivalents 0.0980
_diffrn_reflns_av_sigmaI/netI 0.0623
_diffrn_reflns_limit_h_max 10
_diffrn_reflns_limit_h_min -10
_diffrn_reflns_limit_k_max 20
_diffrn_reflns_limit_k_min -20
_diffrn_reflns_limit_l_max 26
_diffrn_reflns_limit_l_min -26
_diffrn_reflns_number 27236
_diffrn_reflns_theta_full 25.05
_diffrn_reflns_theta_max 25.05
_diffrn_reflns_theta_min 2.34
_exptl_absorpt_coefficient_mu 1.422
_exptl_absorpt_correction_T_max 0.9453
_exptl_absorpt_correction_T_min 0.6142
_exptl_crystal_colour blue
_exptl_crystal_density_diffrn 1.680
_exptl_crystal_density_method 'not measured'
_exptl_crystal_description hexagonal
_exptl_crystal_F_000 1800
_exptl_crystal_size_max 0.38
_exptl_crystal_size_mid 0.32
_exptl_crystal_size_min 0.04
_refine_diff_density_max 0.911
_refine_diff_density_min -0.594
_refine_diff_density_rms 0.111
_refine_ls_extinction_method none
_refine_ls_goodness_of_fit_ref 1.147
_refine_ls_hydrogen_treatment mixed
_refine_ls_matrix_type full
_refine_ls_number_parameters 540
_refine_ls_number_reflns 6182
_refine_ls_number_restraints 27
_refine_ls_restrained_S_all 1.162
_refine_ls_R_factor_all 0.0810
_refine_ls_R_factor_gt 0.0652
_refine_ls_shift/su_max 0.000
_refine_ls_shift/su_mean 0.000
_refine_ls_structure_factor_coef Fsqd
_refine_ls_weighting_details 'calc w=1/[\s^2^(Fo^2^)+(0.0307P)^2^+21.8916P] where P=(Fo^2^+2Fc^2^)/3'
_refine_ls_weighting_scheme calc
_refine_ls_wR_factor_gt 0.1436
_refine_ls_wR_factor_ref 0.1534
_reflns_number_gt 4937
_reflns_number_total 6182
_reflns_threshold_expression >2sigma(I)
_cod_data_source_file c2cp43839a.txt
_cod_data_source_block s543308
_cod_original_sg_symbol_H-M P21/n
_cod_database_code 7210670

loop_
_symmetry_equiv_pos_as_xyz
'x, y, z'
'-x+1/2, y+1/2, -z+1/2'
'-x, -y, -z'
'x-1/2, -y-1/2, z-1/2'

loop_
_atom_site_label
_atom_site_type_symbol
_atom_site_fract_x
_atom_site_fract_y
_atom_site_fract_z
_atom_site_U_iso_or_equiv
_atom_site_adp_type
_atom_site_occupancy
_atom_site_symmetry_multiplicity
_atom_site_calc_flag
_atom_site_refinement_flags
_atom_site_disorder_assembly
_atom_site_disorder_group
Cu1 Cu 0.37252(7) 0.48473(4) 0.22161(3) 0.01808(19) Uani 1 1 d . . .
N11 N 0.3208(5) 0.5428(3) 0.2966(2) 0.0197(11) Uani 1 1 d . . .
C12 C 0.2293(6) 0.5195(4) 0.3397(3) 0.0212(13) Uani 1 1 d . . .
H12A H 0.198(7) 0.462(4) 0.334(3) 0.025 Uiso 1 1 d . . .
C13 C 0.1939(6) 0.5640(4) 0.3897(3) 0.0239(14) Uani 1 1 d . . .
C14 C 0.2541(7) 0.6362(4) 0.3927(3) 0.0263(14) Uani 1 1 d . . .
H14A H 0.2302 0.6684 0.4248 0.032 Uiso 1 1 calc R . .
C15 C 0.3499(6) 0.6619(4) 0.3489(3) 0.0251(14) Uani 1 1 d . . .
H15A H 0.3917 0.7104 0.3514 0.030 Uiso 1 1 calc R . .
C16 C 0.3820(6) 0.6130(4) 0.3008(3) 0.0220(13) Uani 1 1 d . . .
C17 C 0.4841(6) 0.6321(4) 0.2520(3) 0.0214(13) Uani 1 1 d . . .
C18 C 0.5610(6) 0.7012(4) 0.2466(3) 0.0261(14) Uani 1 1 d . . .
H18A H 0.5472 0.7408 0.2742 0.031 Uiso 1 1 calc R . .
C19 C 0.6573(6) 0.7090(4) 0.1995(3) 0.0253(14) Uani 1 1 d . . .
H19A H 0.7100 0.7544 0.1957 0.030 Uiso 1 1 calc R . .
C110 C 0.6777(6) 0.6506(4) 0.1576(3) 0.0230(14) Uani 1 1 d . . .
C111 C 0.5973(6) 0.5852(4) 0.1651(3) 0.0206(13) Uani 1 1 d . . .
H11A H 0.6093 0.5456 0.1373 0.025 Uiso 1 1 calc R . .
N112 N 0.5020(5) 0.5750(3) 0.2103(2) 0.0208(11) Uani 1 1 d . . .
C113 C 0.0954(7) 0.5320(5) 0.4381(3) 0.0345(17) Uani 1 1 d . . .
H11B H 0.0169 0.5037 0.4193 0.052 Uiso 1 1 calc R . .
H11C H 0.0558 0.5734 0.4615 0.052 Uiso 1 1 calc R . .
H11D H 0.1509 0.4985 0.4641 0.052 Uiso 1 1 calc R . .
C114 C 0.7839(7) 0.6583(4) 0.1059(3) 0.0284(15) Uani 1 1 d . . .
H11E H 0.8044 0.6085 0.0895 0.043 Uiso 1 1 calc R . .
H11F H 0.8732 0.6812 0.1205 0.043 Uiso 1 1 calc R . .
H11G H 0.7416 0.6902 0.0749 0.043 Uiso 1 1 calc R . .
Cu2 Cu 0.37017(7) 0.31226(4) 0.21733(3) 0.01860(19) Uani 1 1 d . . .
N21 N 0.3218(5) 0.2509(3) 0.2913(2) 0.0192(11) Uani 1 1 d . . .
C22 C 0.2328(6) 0.2738(4) 0.3357(2) 0.0192(12) Uani 1 1 d . . .
H22A H 0.1938 0.3231 0.3341 0.023 Uiso 1 1 calc R . .
C23 C 0.1970(6) 0.2268(4) 0.3840(2) 0.0199(13) Uani 1 1 d . . .
C24 C 0.2554(6) 0.1533(4) 0.3850(2) 0.0233(14) Uani 1 1 d . . .
H24A H 0.2328 0.1199 0.4164 0.028 Uiso 1 1 calc R . .
C25 C 0.3476(6) 0.1297(4) 0.3391(2) 0.0209(13) Uani 1 1 d . . .
H25A H 0.3861 0.0803 0.3392 0.025 Uiso 1 1 calc R . .
C26 C 0.3821(6) 0.1806(3) 0.2928(2) 0.0180(12) Uani 1 1 d . . .
C27 C 0.4829(6) 0.1638(3) 0.2428(2) 0.0175(12) Uani 1 1 d . . .
C28 C 0.5621(6) 0.0960(4) 0.2364(3) 0.0239(14) Uani 1 1 d . . .
H28A H 0.5522 0.0562 0.2641 0.029 Uiso 1 1 calc R . .
C29 C 0.6557(6) 0.0894(4) 0.1877(3) 0.0234(13) Uani 1 1 d . . .
H29A H 0.7092 0.0445 0.1829 0.028 Uiso 1 1 calc R . .
C210 C 0.6713(6) 0.1478(4) 0.1465(3) 0.0240(14) Uani 1 1 d . . .
C211 C 0.5877(6) 0.2132(4) 0.1560(3) 0.0260(14) Uani 1 1 d . . .
H21A H 0.5957 0.2534 0.1285 0.031 Uiso 1 1 calc R . .
N212 N 0.4968(5) 0.2213(3) 0.2021(2) 0.0179(10) Uani 1 1 d . . .
C213 C 0.0995(7) 0.2561(4) 0.4333(3) 0.0294(15) Uani 1 1 d . . .
H21B H 0.0228 0.2868 0.4158 0.044 Uiso 1 1 calc R . .
H21C H 0.1561 0.2867 0.4612 0.044 Uiso 1 1 calc R . .
H21D H 0.0574 0.2134 0.4546 0.044 Uiso 1 1 calc R . .
C214 C 0.7724(7) 0.1438(4) 0.0932(3) 0.0295(15) Uani 1 1 d . . .
H21E H 0.8513 0.1090 0.1022 0.044 Uiso 1 1 calc R . .
H21F H 0.8114 0.1939 0.0852 0.044 Uiso 1 1 calc R . .
H21G H 0.7192 0.1258 0.0583 0.044 Uiso 1 1 calc R . .
O1 O 0.3804(4) 0.4654(2) 0.13401(17) 0.0213(9) Uani 1 1 d . . .
O2 O 0.3779(5) 0.3375(2) 0.13096(17) 0.0239(9) Uani 1 1 d . . .
C3 C 0.3806(6) 0.4025(4) 0.1071(3) 0.0220(13) Uani 1 1 d . . .
C4 C 0.3901(9) 0.4045(4) 0.0390(3) 0.0416(19) Uani 1 1 d . . .
H4A H 0.3348 0.4473 0.0237 0.062 Uiso 1 1 calc R . .
H4B H 0.3509 0.3577 0.0225 0.062 Uiso 1 1 calc R . .
H4C H 0.4906 0.4097 0.0274 0.062 Uiso 1 1 calc R . .
O3 O 0.2475(4) 0.3985(2) 0.23787(17) 0.0213(9) Uani 1 1 d D . .
H3A H 0.167(4) 0.397(4) 0.214(2) 0.026 Uiso 1 1 d D . .
O4 O 0.5557(4) 0.3974(3) 0.24387(18) 0.0220(9) Uani 1 1 d D . .
H4D H 0.632(5) 0.395(4) 0.220(2) 0.026 Uiso 1 1 d D . .
H4E H 0.580(7) 0.374(3) 0.2783(18) 0.026 Uiso 1 1 d D . .
S11 S 0.8257(2) -0.11641(11) 0.09185(8) 0.0352(4) Uani 1 1 d . . .
O11 O 0.8713(6) -0.1576(3) 0.14605(19) 0.0365(12) Uani 1 1 d . . .
O12 O 0.8004(10) -0.0385(4) 0.0998(3) 0.092(3) Uani 1 1 d U . .
O13 O 0.7204(5) -0.1574(4) 0.0551(2) 0.0577(17) Uani 1 1 d . . .
C11 C 0.9884(8) -0.1208(5) 0.0459(3) 0.0364(17) Uani 1 1 d . . .
F11 F 0.9686(5) -0.0834(3) -0.00565(17) 0.0468(12) Uani 1 1 d . . .
F12 F 1.1039(5) -0.0926(4) 0.0734(2) 0.0760(19) Uani 1 1 d . . .
F13 F 1.0210(6) -0.1937(3) 0.0332(2) 0.0749(17) Uani 1 1 d . . .
S21 S 1.09906(15) -0.39906(9) -0.13842(6) 0.0194(3) Uani 1 1 d . . .
O21A O 0.9986(16) -0.4516(10) -0.1572(6) 0.067(4) Uani 0.50 1 d P A 1
O22A O 1.0608(18) -0.3188(7) -0.1511(5) 0.058(4) Uani 0.50 1 d P A 1
O23A O 1.248(2) -0.4126(10) -0.1527(8) 0.059(6) Uani 0.50 1 d P A 1
O21B O 1.0735(12) -0.4815(6) -0.1479(5) 0.028(2) Uani 0.50 1 d P A 2
O22B O 0.9843(10) -0.3516(6) -0.1564(5) 0.030(2) Uani 0.50 1 d P A 2
O23B O 1.241(2) -0.3731(8) -0.1541(9) 0.048(5) Uani 0.50 1 d P A 2
C21 C 1.1026(9) -0.3971(4) -0.0560(3) 0.0385(18) Uani 1 1 d . A .
F21A F 0.967(3) -0.4196(8) -0.0352(9) 0.063(5) Uani 0.50 1 d P A 3
F22A F 1.1238(14) -0.3253(6) -0.0363(4) 0.045(3) Uani 0.50 1 d P A 3
F23A F 1.2029(18) -0.4387(9) -0.0309(7) 0.078(5) Uani 0.50 1 d PU A 3
F21B F 0.974(3) -0.3812(10) -0.0336(9) 0.084(6) Uani 0.50 1 d P A 4
F22B F 1.1978(19) -0.3485(11) -0.0355(7) 0.095(5) Uani 0.50 1 d PU A 4
F23B F 1.1435(16) -0.4634(9) -0.0353(7) 0.069(4) Uani 0.50 1 d PU A 4

loop_
_atom_site_aniso_label
_atom_site_aniso_U_11
_atom_site_aniso_U_22
_atom_site_aniso_U_33
_atom_site_aniso_U_23
_atom_site_aniso_U_13
_atom_site_aniso_U_12
Cu1 0.0150(4) 0.0201(4) 0.0192(3) 0.0038(3) 0.0027(3) 0.0001(3)
N11 0.015(2) 0.025(3) 0.020(2) 0.003(2) -0.0005(19) 0.002(2)
C12 0.018(3) 0.021(3) 0.025(3) 0.005(3) -0.001(2) 0.000(3)
C13 0.020(3) 0.032(4) 0.019(3) 0.007(3) -0.001(2) 0.001(3)
C14 0.025(3) 0.034(4) 0.020(3) -0.003(3) -0.004(2) 0.005(3)
C15 0.024(3) 0.031(4) 0.020(3) -0.001(3) -0.006(2) -0.003(3)
C16 0.016(3) 0.029(4) 0.020(3) 0.008(3) -0.005(2) -0.001(3)
C17 0.016(3) 0.027(4) 0.020(3) 0.006(3) -0.004(2) 0.003(3)
C18 0.020(3) 0.030(4) 0.028(3) -0.001(3) -0.002(2) 0.002(3)
C19 0.021(3) 0.022(4) 0.032(3) 0.008(3) -0.003(3) -0.010(3)
C110 0.012(3) 0.031(4) 0.026(3) 0.009(3) -0.003(2) -0.001(3)
C111 0.016(3) 0.024(3) 0.022(3) 0.003(3) 0.001(2) 0.004(3)
N112 0.014(2) 0.026(3) 0.022(2) 0.007(2) -0.0019(19) 0.000(2)
C113 0.027(3) 0.054(5) 0.022(3) 0.006(3) 0.006(3) -0.006(3)
C114 0.021(3) 0.032(4) 0.033(3) 0.010(3) 0.004(3) -0.006(3)
Cu2 0.0183(4) 0.0196(4) 0.0180(3) 0.0016(3) 0.0039(3) -0.0009(3)
N21 0.015(2) 0.026(3) 0.017(2) 0.000(2) 0.0031(19) -0.005(2)
C22 0.019(3) 0.018(3) 0.021(3) -0.001(2) 0.002(2) 0.002(2)
C23 0.014(3) 0.026(4) 0.020(3) 0.002(2) 0.001(2) -0.006(3)
C24 0.020(3) 0.035(4) 0.015(3) 0.006(3) -0.002(2) -0.010(3)
C25 0.019(3) 0.021(3) 0.023(3) 0.003(2) -0.004(2) -0.003(3)
C26 0.015(3) 0.020(3) 0.018(3) 0.002(2) -0.003(2) -0.008(2)
C27 0.015(3) 0.020(3) 0.018(3) -0.001(2) 0.004(2) -0.006(2)
C28 0.020(3) 0.031(4) 0.020(3) 0.000(3) -0.001(2) -0.006(3)
C29 0.020(3) 0.016(3) 0.034(3) -0.003(3) 0.001(3) 0.007(3)
C210 0.020(3) 0.028(4) 0.024(3) -0.005(3) 0.001(2) -0.004(3)
C211 0.024(3) 0.034(4) 0.020(3) -0.001(3) 0.003(2) -0.007(3)
N212 0.017(2) 0.019(3) 0.018(2) -0.003(2) 0.0018(19) -0.002(2)
C213 0.022(3) 0.041(4) 0.026(3) 0.003(3) 0.007(3) -0.001(3)
C214 0.025(3) 0.030(4) 0.034(3) -0.004(3) 0.011(3) 0.000(3)
O1 0.022(2) 0.021(2) 0.020(2) 0.0058(18) 0.0032(16) 0.0013(18)
O2 0.030(2) 0.024(3) 0.018(2) 0.0007(18) -0.0011(17) -0.0013(19)
C3 0.017(3) 0.023(4) 0.026(3) 0.001(3) -0.001(2) 0.000(3)
C4 0.067(5) 0.037(5) 0.020(3) 0.003(3) -0.001(3) 0.007(4)
O3 0.0160(19) 0.025(2) 0.023(2) 0.0011(18) 0.0030(16) -0.0010(18)
O4 0.014(2) 0.029(3) 0.022(2) 0.0065(19) 0.0031(16) 0.0003(19)
S11 0.0391(10) 0.0340(10) 0.0327(9) 0.0088(8) 0.0191(7) 0.0076(8)
O11 0.053(3) 0.032(3) 0.024(2) 0.004(2) 0.002(2) -0.012(2)
O12 0.147(6) 0.051(4) 0.080(4) 0.007(3) 0.061(4) 0.038(4)
O13 0.027(3) 0.089(5) 0.056(3) 0.027(3) -0.009(2) -0.023(3)
C11 0.030(4) 0.049(5) 0.031(4) 0.000(3) 0.000(3) -0.012(3)
F11 0.044(2) 0.072(3) 0.024(2) 0.009(2) 0.0065(18) -0.018(2)
F12 0.043(3) 0.126(5) 0.060(3) 0.020(3) -0.015(2) -0.048(3)
F13 0.084(4) 0.069(4) 0.073(3) -0.008(3) 0.026(3) 0.032(3)
S21 0.0177(7) 0.0213(8) 0.0193(7) -0.0029(6) 0.0011(5) 0.0004(6)
O21A 0.068(10) 0.082(12) 0.050(8) -0.023(8) -0.018(7) -0.034(9)
O22A 0.105(12) 0.033(8) 0.036(6) 0.011(6) 0.000(7) 0.030(8)
O23A 0.024(7) 0.105(15) 0.048(9) 0.046(12) 0.016(6) 0.023(11)
O21B 0.036(6) 0.015(5) 0.033(5) -0.008(4) -0.011(5) 0.006(4)
O22B 0.024(5) 0.020(6) 0.046(6) 0.001(5) -0.016(4) -0.003(4)
O23B 0.030(8) 0.048(10) 0.067(11) -0.034(9) 0.026(7) -0.030(9)
C21 0.059(5) 0.031(4) 0.024(3) 0.002(3) -0.005(3) -0.006(4)
F21A 0.087(10) 0.051(10) 0.052(7) -0.007(8) 0.045(6) -0.027(10)
F22A 0.082(8) 0.028(5) 0.025(4) -0.022(4) -0.001(5) 0.003(5)
F23A 0.100(9) 0.071(8) 0.060(6) 0.000(6) -0.045(7) 0.021(7)
F21B 0.113(15) 0.097(15) 0.044(7) -0.004(12) 0.043(8) 0.011(15)
F22B 0.116(9) 0.100(10) 0.067(7) -0.005(7) -0.030(7) -0.023(8)
F23B 0.078(8) 0.074(8) 0.057(6) 0.045(6) 0.001(6) 0.016(6)

loop_
_atom_type_symbol
_atom_type_description
_atom_type_scat_dispersion_real
_atom_type_scat_dispersion_imag
_atom_type_scat_source
C C 0.0033 0.0016 'International Tables Vol C Tables 4.2.6.8 and 6.1.1.4'
H H 0.0000 0.0000 'International Tables Vol C Tables 4.2.6.8 and 6.1.1.4'
N N 0.0061 0.0033 'International Tables Vol C Tables 4.2.6.8 and 6.1.1.4'
O O 0.0106 0.0060 'International Tables Vol C Tables 4.2.6.8 and 6.1.1.4'
F F 0.0171 0.0103 'International Tables Vol C Tables 4.2.6.8 and 6.1.1.4'
S S 0.1246 0.1234 'International Tables Vol C Tables 4.2.6.8 and 6.1.1.4'
Cu Cu 0.3201 1.2651 'International Tables Vol C Tables 4.2.6.8 and 6.1.1.4'

loop_
_geom_angle_atom_site_label_1
_geom_angle_atom_site_label_2
_geom_angle_atom_site_label_3
_geom_angle
O3 Cu1 O1 94.44(17)
O3 Cu1 N112 176.46(18)
O1 Cu1 N112 89.10(18)
O3 Cu1 N11 95.49(19)
O1 Cu1 N11 155.80(18)
N112 Cu1 N11 81.3(2)
O3 Cu1 O4 82.84(16)
O1 Cu1 O4 93.61(16)
N112 Cu1 O4 96.77(18)
N11 Cu1 O4 109.49(17)
O3 Cu1 Cu2 38.80(12)
O1 Cu1 Cu2 78.36(12)
N112 Cu1 Cu2 142.40(15)
N11 Cu1 Cu2 122.01(15)
O4 Cu1 Cu2 49.72(11)
C12 N11 C16 119.2(5)
C12 N11 Cu1 126.2(4)
C16 N11 Cu1 114.5(4)
N11 C12 C13 123.3(6)
N11 C12 H12A 112(3)
C13 C12 H12A 125(3)
C14 C13 C12 117.0(6)
C14 C13 C113 123.0(6)
C12 C13 C113 120.0(6)
C13 C14 C15 121.1(6)
C13 C14 H14A 119.4
C15 C14 H14A 119.4
C14 C15 C16 118.3(6)
C14 C15 H15A 120.9
C16 C15 H15A 120.9
N11 C16 C15 121.1(5)
N11 C16 C17 114.9(5)
C15 C16 C17 124.0(6)
N112 C17 C18 120.4(5)
N112 C17 C16 114.2(5)
C18 C17 C16 125.3(6)
C19 C18 C17 118.3(6)
C19 C18 H18A 120.8
C17 C18 H18A 120.8
C18 C19 C110 121.4(6)
C18 C19 H19A 119.3
C110 C19 H19A 119.3
C111 C110 C19 117.0(5)
C111 C110 C114 121.0(6)
C19 C110 C114 121.9(6)
N112 C111 C110 123.6(6)
N112 C111 H11A 118.2
C110 C111 H11A 118.2
C111 N112 C17 119.1(5)
C111 N112 Cu1 126.1(4)
C17 N112 Cu1 114.6(4)
C13 C113 H11B 109.5
C13 C113 H11C 109.5
H11B C113 H11C 109.5
C13 C113 H11D 109.5
H11B C113 H11D 109.5
H11C C113 H11D 109.5
C110 C114 H11E 109.5
C110 C114 H11F 109.5
H11E C114 H11F 109.5
C110 C114 H11G 109.5
H11E C114 H11G 109.5
H11F C114 H11G 109.5
O3 Cu2 O2 94.61(17)
O3 Cu2 N212 176.05(17)
O2 Cu2 N212 89.34(18)
O3 Cu2 N21 95.23(19)
O2 Cu2 N21 157.33(19)
N212 Cu2 N21 81.1(2)
O3 Cu2 O4 82.33(16)
O2 Cu2 O4 93.96(16)
N212 Cu2 O4 97.35(17)
N21 Cu2 O4 107.56(17)
O3 Cu2 Cu1 38.62(12)
O2 Cu2 Cu1 78.81(13)
N212 Cu2 Cu1 142.80(14)
N21 Cu2 Cu1 120.62(15)
O4 Cu2 Cu1 49.34(11)
C22 N21 C26 120.2(5)
C22 N21 Cu2 125.3(4)
C26 N21 Cu2 114.5(4)
N21 C22 C23 122.4(6)
N21 C22 H22A 118.8
C23 C22 H22A 118.8
C22 C23 C24 117.7(5)
C22 C23 C213 120.2(6)
C24 C23 C213 122.2(5)
C25 C24 C23 119.9(5)
C25 C24 H24A 120.0
C23 C24 H24A 120.0
C24 C25 C26 119.4(6)
C24 C25 H25A 120.3
C26 C25 H25A 120.3
N21 C26 C25 120.3(5)
N21 C26 C27 114.9(5)
C25 C26 C27 124.8(6)
N212 C27 C28 120.5(5)
N212 C27 C26 114.4(5)
C28 C27 C26 125.0(5)
C29 C28 C27 118.4(6)
C29 C28 H28A 120.8
C27 C28 H28A 120.8
C210 C29 C28 121.4(6)
C210 C29 H29A 119.3
C28 C29 H29A 119.3
C29 C210 C211 116.6(5)
C29 C210 C214 123.5(6)
C211 C210 C214 119.9(6)
N212 C211 C210 123.4(6)
N212 C211 H21A 118.3
C210 C211 H21A 118.3
C211 N212 C27 119.6(5)
C211 N212 Cu2 125.5(4)
C27 N212 Cu2 114.8(4)
C23 C213 H21B 109.5
C23 C213 H21C 109.5
H21B C213 H21C 109.5
C23 C213 H21D 109.5
H21B C213 H21D 109.5
H21C C213 H21D 109.5
C210 C214 H21E 109.5
C210 C214 H21F 109.5
H21E C214 H21F 109.5
C210 C214 H21G 109.5
H21E C214 H21G 109.5
H21F C214 H21G 109.5
C3 O1 Cu1 128.3(4)
C3 O2 Cu2 127.9(4)
O1 C3 O2 126.6(5)
O1 C3 C4 117.1(6)
O2 C3 C4 116.3(6)
C3 C4 H4A 109.5
C3 C4 H4B 109.5
H4A C4 H4B 109.5
C3 C4 H4C 109.5
H4A C4 H4C 109.5
H4B C4 H4C 109.5
Cu1 O3 Cu2 102.59(18)
Cu1 O3 H3A 113(4)
Cu2 O3 H3A 109(4)
Cu1 O4 Cu2 80.95(13)
Cu1 O4 H4D 119(4)
Cu2 O4 H4D 113(4)
Cu1 O4 H4E 132(4)
Cu2 O4 H4E 96(4)
H4D O4 H4E 107(6)
O12 S11 O13 116.4(5)
O12 S11 O11 115.2(4)
O13 S11 O11 113.8(3)
O12 S11 C11 104.5(4)
O13 S11 C11 102.1(3)
O11 S11 C11 102.2(3)
F12 C11 F11 108.5(6)
F12 C11 F13 105.9(7)
F11 C11 F13 108.5(6)
F12 C11 S11 112.8(5)
F11 C11 S11 110.9(5)
F13 C11 S11 110.1(5)
O21A S21 O22B 79.0(9)
O21A S21 O23A 117.8(11)
O22B S21 O23A 139.3(8)
O21A S21 O23B 139.1(9)
O22B S21 O23B 115.5(8)
O23A S21 O23B 28.2(7)
O21A S21 O22A 115.2(10)
O22B S21 O22A 37.0(6)
O23A S21 O22A 110.1(9)
O23B S21 O22A 82.4(9)
O21A S21 O21B 36.1(7)
O22B S21 O21B 115.0(6)
O23A S21 O21B 87.5(9)
O23B S21 O21B 114.9(7)
O22A S21 O21B 150.1(7)
O21A S21 C21 108.9(7)
O22B S21 C21 106.2(5)
O23A S21 C21 102.5(8)
O23B S21 C21 103.3(8)
O22A S21 C21 100.0(5)
O21B S21 C21 99.3(5)
F23A C21 F22B 75.3(11)
F23A C21 F23B 31.4(8)
F22B C21 F23B 105.7(12)
F23A C21 F21B 126.4(14)
F22B C21 F21B 109.3(14)
F23B C21 F21B 108.2(12)
F23A C21 F22A 106.6(10)
F22B C21 F22A 34.8(8)
F23B C21 F22A 132.8(10)
F21B C21 F22A 78.8(11)
F23A C21 F21A 109.5(14)
F22B C21 F21A 132.2(13)
F23B C21 F21A 83.5(11)
F21B C21 F21A 28.9(9)
F22A C21 F21A 106.6(10)
F23A C21 S21 115.1(9)
F22B C21 S21 111.5(9)
F23B C21 S21 109.7(9)
F21B C21 S21 112.1(11)
F22A C21 S21 110.0(6)
F21A C21 S21 108.6(10)

loop_
_geom_bond_atom_site_label_1
_geom_bond_atom_site_label_2
_geom_bond_distance
Cu1 O3 1.923(4)
Cu1 O1 1.964(4)
Cu1 N112 1.985(5)
Cu1 N11 1.999(5)
Cu1 O4 2.310(4)
Cu1 Cu2 3.0071(11)
N11 C12 1.336(7)
N11 C16 1.348(8)
C12 C13 1.389(9)
C12 H12A 1.05(7)
C13 C14 1.375(9)
C13 C113 1.509(8)
C14 C15 1.385(9)
C14 H14A 0.9300
C15 C16 1.394(9)
C15 H15A 0.9300
C16 C17 1.469(8)
C17 N112 1.365(8)
C17 C18 1.400(9)
C18 C19 1.375(9)
C18 H18A 0.9300
C19 C110 1.390(9)
C19 H19A 0.9300
C110 C111 1.366(9)
C110 C114 1.510(8)
C111 N112 1.342(7)
C111 H11A 0.9300
C113 H11B 0.9600
C113 H11C 0.9600
C113 H11D 0.9600
C114 H11E 0.9600
C114 H11F 0.9600
C114 H11G 0.9600
Cu2 O3 1.931(4)
Cu2 O2 1.958(4)
Cu2 N212 1.993(5)
Cu2 N21 2.003(5)
Cu2 O4 2.323(4)
N21 C22 1.341(7)
N21 C26 1.344(8)
C22 C23 1.386(8)
C22 H22A 0.9300
C23 C24 1.388(9)
C23 C213 1.502(8)
C24 C25 1.386(8)
C24 H24A 0.9300
C25 C26 1.391(8)
C25 H25A 0.9300
C26 C27 1.473(8)
C27 N212 1.351(7)
C27 C28 1.393(9)
C28 C29 1.383(8)
C28 H28A 0.9300
C29 C210 1.373(9)
C29 H29A 0.9300
C210 C211 1.389(9)
C210 C214 1.503(8)
C211 N212 1.328(7)
C211 H21A 0.9300
C213 H21B 0.9600
C213 H21C 0.9600
C213 H21D 0.9600
C214 H21E 0.9600
C214 H21F 0.9600
C214 H21G 0.9600
O1 C3 1.247(7)
O2 C3 1.250(7)
C3 C4 1.506(8)
C4 H4A 0.9600
C4 H4B 0.9600
C4 H4C 0.9600
O3 H3A 0.89(2)
O4 H4D 0.88(2)
O4 H4E 0.89(2)
S11 O12 1.389(7)
S11 O13 1.442(6)
S11 O11 1.452(5)
S11 C11 1.808(7)
C11 F12 1.308(8)
C11 F11 1.321(8)
C11 F13 1.335(9)
S21 O21A 1.358(12)
S21 O22B 1.389(10)
S21 O23A 1.421(18)
S21 O23B 1.421(17)
S21 O22A 1.467(11)
S21 O21B 1.470(10)
S21 C21 1.820(7)
C21 F23A 1.289(16)
C21 F22B 1.292(17)
C21 F23B 1.297(15)
C21 F21B 1.30(2)
C21 F22A 1.337(12)
C21 F21A 1.38(2)
